data_7236194
loop_
_publ_author_name
'Zhang, Zhenqi'
'Wu, Zhu'
'Sun, Jingbo'
'Xue, Pengchong'
'Lu, Ran'

_publ_section_title
;
 Multi-color solid-state emission of \b-iminoenolate boron complexes tuned
 by methoxyl groups: aggregation-induced emission and
 mechanofluorochromism
;
_journal_issue 49
_journal_name_full 'RSC Advances'
_journal_page_first 43755
_journal_paper_doi 10.1039/C6RA03722D
_journal_volume 6
_journal_year 2016
_chemical_formula_sum 'C17 H14 B F2 N O4'
_chemical_formula_weight 345.10
_chemical_name_systematic B25B
_space_group_IT_number 14
_space_group_name_Hall '-P 2ybc'
_space_group_name_H-M_alt 'P 1 21/c 1'
_symmetry_cell_setting monoclinic
_symmetry_space_group_name_H-M 'P 1 21/c 1'
_atom_sites_solution_hydrogens geom
_atom_sites_solution_primary direct
_atom_sites_solution_secondary difmap
_audit_creation_method SHELXL-97
_audit_update_record
;
2016-01-11 deposited with the CCDC.
2016-04-25 downloaded from the CCDC.
;
_cell_angle_alpha 90.00
_cell_angle_beta 104.52(3)
_cell_angle_gamma 90.00
_cell_formula_units_Z 4
_cell_length_a 7.7008(15)
_cell_length_b 11.481(2)
_cell_length_c 18.166(5)
_cell_measurement_reflns_used 11344
_cell_measurement_temperature 293(2)
_cell_measurement_theta_max 55.08
_cell_measurement_theta_min 6.22
_cell_volume 1554.8(6)
_computing_cell_refinement RAPID-AUTO
_computing_data_collection 'RAPID-AUTO (Rigaku Corporation, 1998)'
_computing_data_reduction 'CrystalStructure (Rigaku/MSC and Rigaku Corporation, 2002)'
_computing_molecular_graphics 'ORTEP-II (Johnson, 1976)'
_computing_publication_material SHELXL-97
_computing_structure_refinement 'SHELXL-97 (Sheldrick, 1997)'
_computing_structure_solution 'SHELXS-97 (Sheldrick, 1990)'
_diffrn_ambient_temperature 293(2)
_diffrn_detector_area_resol_mean 10.000
_diffrn_measured_fraction_theta_full 0.998
_diffrn_measured_fraction_theta_max 0.998
_diffrn_measurement_device_type 'Rigaku RAXIS-RAPID'
_diffrn_measurement_method '\w scan'
_diffrn_radiation_monochromator graphite
_diffrn_radiation_source 'fine-focus sealed tube'
_diffrn_radiation_type MoK\a
_diffrn_radiation_wavelength 0.71073
_diffrn_reflns_av_R_equivalents 0.0633
_diffrn_reflns_av_sigmaI/netI 0.0673
_diffrn_reflns_limit_h_max 9
_diffrn_reflns_limit_h_min -9
_diffrn_reflns_limit_k_max 14
_diffrn_reflns_limit_k_min -14
_diffrn_reflns_limit_l_max 23
_diffrn_reflns_limit_l_min -23
_diffrn_reflns_number 14992
_diffrn_reflns_theta_full 27.50
_diffrn_reflns_theta_max 27.50
_diffrn_reflns_theta_min 3.11
_diffrn_standards_decay_% 0
_diffrn_standards_interval_count 0
_diffrn_standards_interval_time 0
_diffrn_standards_number 0
_exptl_absorpt_coefficient_mu 0.119
_exptl_absorpt_correction_T_max 0.9847
_exptl_absorpt_correction_T_min 0.9835
_exptl_crystal_colour colorless
_exptl_crystal_density_diffrn 1.474
_exptl_crystal_density_method 'not measured'
_exptl_crystal_description block
_exptl_crystal_F_000 712
_exptl_crystal_size_max 0.552
_exptl_crystal_size_mid 0.474
_exptl_crystal_size_min 0.374
_refine_diff_density_max 0.262
_refine_diff_density_min -0.262
_refine_diff_density_rms 0.089
_refine_ls_extinction_method none
_refine_ls_goodness_of_fit_ref 1.068
_refine_ls_hydrogen_treatment mixed
_refine_ls_matrix_type full
_refine_ls_number_parameters 228
_refine_ls_number_reflns 3552
_refine_ls_number_restraints 0
_refine_ls_restrained_S_all 1.068
_refine_ls_R_factor_all 0.0649
_refine_ls_R_factor_gt 0.0452
_refine_ls_shift/su_max 0.000
_refine_ls_shift/su_mean 0.000
_refine_ls_structure_factor_coef Fsqd
_refine_ls_weighting_details 'calc w=1/[\s^2^(Fo^2^)+(0.0649P)^2^+0.1199P] where P=(Fo^2^+2Fc^2^)/3'
_refine_ls_weighting_scheme calc
_refine_ls_wR_factor_gt 0.1186
_refine_ls_wR_factor_ref 0.1278
_reflns_number_gt 2602
_reflns_number_total 3552
_reflns_threshold_expression >2sigma(I)
_cod_data_source_file c6ra03722d2.cif
_cod_data_source_block c
_cod_original_sg_symbol_H-M P21/c
_cod_database_code 7236194

loop_
_symmetry_equiv_pos_as_xyz
'x, y, z'
'-x, y+1/2, -z+1/2'
'-x, -y, -z'
'x, -y-1/2, z-1/2'

loop_
_atom_site_label
_atom_site_type_symbol
_atom_site_fract_x
_atom_site_fract_y
_atom_site_fract_z
_atom_site_U_iso_or_equiv
_atom_site_adp_type
_atom_site_occupancy
_atom_site_symmetry_multiplicity
_atom_site_calc_flag
_atom_site_refinement_flags
N1 N 0.06075(16) 0.27345(10) -0.05017(7) 0.0410(3) Uani 1 1 d .
F2 F 0.18425(18) 0.13086(9) 0.04365(6) 0.0821(4) Uani 1 1 d .
F1 F -0.07776(16) 0.21065(13) 0.04733(6) 0.0886(4) Uani 1 1 d .
O1 O 0.3449(2) 0.46574(11) 0.33362(7) 0.0718(4) Uani 1 1 d .
O2 O 0.41796(18) 0.63983(10) 0.06100(7) 0.0644(4) Uani 1 1 d .
O3 O 0.17926(19) 0.32047(10) 0.08373(6) 0.0630(4) Uani 1 1 d .
O4 O 0.10544(14) 0.39457(8) -0.13833(6) 0.0476(3) Uani 1 1 d .
B1 B 0.0844(3) 0.23062(14) 0.03310(10) 0.0474(4) Uani 1 1 d .
C1 C 0.3723(3) 0.53548(17) 0.39916(10) 0.0698(5) Uani 1 1 d .
H1A H 0.4981 0.5512 0.4180 0.105 Uiso 1 1 calc R
H1B H 0.3291 0.4953 0.4374 0.105 Uiso 1 1 calc R
H1C H 0.3085 0.6076 0.3868 0.105 Uiso 1 1 calc R
C2 C 0.4776(3) 0.75509(15) 0.05449(12) 0.0622(5) Uani 1 1 d .
H2A H 0.3979 0.8089 0.0699 0.093 Uiso 1 1 calc R
H2B H 0.4787 0.7701 0.0026 0.093 Uiso 1 1 calc R
H2C H 0.5965 0.7644 0.0866 0.093 Uiso 1 1 calc R
C15 C -0.1475(2) 0.09200(15) -0.21808(10) 0.0584(4) Uani 1 1 d .
H15 H -0.2064 0.0224 -0.2344 0.070 Uiso 1 1 calc R
C14 C -0.1155(2) 0.16890(15) -0.27199(10) 0.0586(4) Uani 1 1 d .
H14 H -0.1519 0.1491 -0.3232 0.070 Uiso 1 1 calc R
C6 C 0.3735(2) 0.51522(14) 0.26930(9) 0.0496(4) Uani 1 1 d .
C16 C -0.0953(2) 0.11466(13) -0.14119(10) 0.0522(4) Uani 1 1 d .
H16 H -0.1158 0.0621 -0.1053 0.063 Uiso 1 1 calc R
C5 C 0.4594(2) 0.62037(14) 0.26617(10) 0.0544(4) Uani 1 1 d .
H5 H 0.5068 0.6623 0.3105 0.065 Uiso 1 1 calc R
C13 C -0.0308(2) 0.27430(15) -0.25145(9) 0.0531(4) Uani 1 1 d .
H13 H -0.0089 0.3267 -0.2871 0.064 Uiso 1 1 calc R
C10 C 0.2148(2) 0.45366(12) -0.00789(8) 0.0455(4) Uani 1 1 d .
H10 H 0.2561 0.5249 -0.0209 0.055 Uiso 1 1 calc R
C9 C 0.23716(19) 0.42246(12) 0.06579(8) 0.0420(3) Uani 1 1 d .
C17 C -0.01064(19) 0.22045(12) -0.12045(8) 0.0427(3) Uani 1 1 d .
C4 C 0.4744(2) 0.66262(14) 0.19684(10) 0.0533(4) Uani 1 1 d .
H4 H 0.5318 0.7334 0.1949 0.064 Uiso 1 1 calc R
C12 C 0.0185(2) 0.29626(12) -0.17494(9) 0.0442(3) Uani 1 1 d .
C7 C 0.3078(2) 0.45297(13) 0.20347(8) 0.0461(3) Uani 1 1 d .
H7 H 0.2530 0.3815 0.2062 0.055 Uiso 1 1 calc R
C11 C 0.12734(19) 0.37494(12) -0.06367(8) 0.0416(3) Uani 1 1 d .
C8 C 0.3208(2) 0.49355(12) 0.13307(8) 0.0424(3) Uani 1 1 d .
C3 C 0.4057(2) 0.60160(12) 0.13023(9) 0.0464(4) Uani 1 1 d .

loop_
_atom_site_aniso_label
_atom_site_aniso_U_11
_atom_site_aniso_U_22
_atom_site_aniso_U_33
_atom_site_aniso_U_23
_atom_site_aniso_U_13
_atom_site_aniso_U_12
N1 0.0448(7) 0.0381(6) 0.0401(7) 0.0003(5) 0.0108(5) -0.0022(5)
F2 0.1217(10) 0.0516(6) 0.0632(7) 0.0107(5) 0.0052(6) 0.0173(6)
F1 0.0698(7) 0.1413(11) 0.0591(7) 0.0074(7) 0.0243(6) -0.0371(7)
O1 0.1100(11) 0.0637(7) 0.0398(7) -0.0042(5) 0.0151(7) -0.0096(7)
O2 0.0891(9) 0.0509(6) 0.0549(7) -0.0005(5) 0.0213(6) -0.0249(6)
O3 0.0977(10) 0.0485(6) 0.0399(6) 0.0019(5) 0.0119(6) -0.0266(6)
O4 0.0586(7) 0.0451(6) 0.0375(6) 0.0036(4) 0.0091(5) -0.0044(5)
B1 0.0570(10) 0.0416(8) 0.0424(9) 0.0042(7) 0.0106(8) -0.0089(7)
C1 0.0889(14) 0.0745(12) 0.0420(10) -0.0077(8) 0.0090(9) 0.0083(10)
C2 0.0644(11) 0.0484(8) 0.0743(12) 0.0087(8) 0.0182(9) -0.0116(8)
C15 0.0589(10) 0.0516(9) 0.0631(11) -0.0183(8) 0.0124(8) -0.0028(7)
C14 0.0613(10) 0.0631(10) 0.0486(9) -0.0128(8) 0.0085(8) 0.0034(8)
C6 0.0566(9) 0.0481(8) 0.0415(8) -0.0012(6) 0.0077(7) 0.0063(7)
C16 0.0553(9) 0.0442(8) 0.0585(10) -0.0042(7) 0.0168(8) -0.0029(7)
C5 0.0585(10) 0.0496(8) 0.0501(9) -0.0120(7) 0.0044(7) 0.0027(7)
C13 0.0593(10) 0.0583(9) 0.0400(8) 0.0004(7) 0.0094(7) 0.0039(8)
C10 0.0558(9) 0.0367(7) 0.0437(8) 0.0033(6) 0.0116(7) -0.0067(6)
C9 0.0450(8) 0.0365(7) 0.0450(8) 0.0006(6) 0.0123(6) -0.0007(6)
C17 0.0420(8) 0.0420(7) 0.0441(8) -0.0015(6) 0.0107(6) 0.0036(6)
C4 0.0546(9) 0.0425(8) 0.0616(10) -0.0077(7) 0.0122(8) -0.0050(7)
C12 0.0442(8) 0.0433(7) 0.0442(8) -0.0009(6) 0.0093(6) 0.0021(6)
C7 0.0515(8) 0.0417(7) 0.0439(8) -0.0004(6) 0.0098(7) 0.0008(6)
C11 0.0458(8) 0.0392(7) 0.0398(8) 0.0055(6) 0.0107(6) 0.0010(6)
C8 0.0431(8) 0.0388(7) 0.0444(8) -0.0008(6) 0.0094(6) 0.0005(6)
C3 0.0466(8) 0.0428(7) 0.0505(9) -0.0003(6) 0.0138(7) -0.0008(6)

loop_
_atom_type_symbol
_atom_type_description
_atom_type_scat_dispersion_real
_atom_type_scat_dispersion_imag
_atom_type_scat_source
C C 0.0033 0.0016 'International Tables Vol C Tables 4.2.6.8 and 6.1.1.4'
H H 0.0000 0.0000 'International Tables Vol C Tables 4.2.6.8 and 6.1.1.4'
B B 0.0013 0.0007 'International Tables Vol C Tables 4.2.6.8 and 6.1.1.4'
F F 0.0171 0.0103 'International Tables Vol C Tables 4.2.6.8 and 6.1.1.4'
N N 0.0061 0.0033 'International Tables Vol C Tables 4.2.6.8 and 6.1.1.4'
O O 0.0106 0.0060 'International Tables Vol C Tables 4.2.6.8 and 6.1.1.4'

loop_
_geom_angle_atom_site_label_1
_geom_angle_atom_site_label_2
_geom_angle_atom_site_label_3
_geom_angle
C11 N1 C17 107.27(12)
C11 N1 B1 120.18(12)
C17 N1 B1 132.37(11)
C6 O1 C1 117.72(14)
C3 O2 C2 118.63(13)
C9 O3 B1 128.34(13)
C11 O4 C12 105.66(11)
F1 B1 F2 110.13(14)
F1 B1 O3 109.90(15)
F2 B1 O3 109.33(14)
F1 B1 N1 110.45(14)
F2 B1 N1 109.01(14)
O3 B1 N1 107.99(12)
O1 C1 H1A 109.5
O1 C1 H1B 109.5
H1A C1 H1B 109.5
O1 C1 H1C 109.5
H1A C1 H1C 109.5
H1B C1 H1C 109.5
O2 C2 H2A 109.5
O2 C2 H2B 109.5
H2A C2 H2B 109.5
O2 C2 H2C 109.5
H2A C2 H2C 109.5
H2B C2 H2C 109.5
C16 C15 C14 122.54(16)
C16 C15 H15 118.7
C14 C15 H15 118.7
C13 C14 C15 121.53(16)
C13 C14 H14 119.2
C15 C14 H14 119.2
O1 C6 C7 115.10(14)
O1 C6 C5 125.38(15)
C7 C6 C5 119.52(15)
C15 C16 C17 116.03(16)
C15 C16 H16 122.0
C17 C16 H16 122.0
C4 C5 C6 119.58(15)
C4 C5 H5 120.2
C6 C5 H5 120.2
C12 C13 C14 115.33(16)
C12 C13 H13 122.3
C14 C13 H13 122.3
C9 C10 C11 117.66(13)
C9 C10 H10 121.2
C11 C10 H10 121.2
O3 C9 C10 120.69(13)
O3 C9 C8 112.93(13)
C10 C9 C8 126.37(13)
C12 C17 C16 120.59(15)
C12 C17 N1 106.49(12)
C16 C17 N1 132.92(14)
C5 C4 C3 121.23(15)
C5 C4 H4 119.4
C3 C4 H4 119.4
C13 C12 C17 123.98(14)
C13 C12 O4 127.71(14)
C17 C12 O4 108.30(13)
C6 C7 C8 122.04(14)
C6 C7 H7 119.0
C8 C7 H7 119.0
N1 C11 O4 112.29(12)
N1 C11 C10 125.07(13)
O4 C11 C10 122.62(13)
C7 C8 C3 118.07(13)
C7 C8 C9 117.38(13)
C3 C8 C9 124.50(13)
O2 C3 C4 123.11(14)
O2 C3 C8 117.34(13)
C4 C3 C8 119.54(14)

loop_
_geom_bond_atom_site_label_1
_geom_bond_atom_site_label_2
_geom_bond_distance
N1 C11 1.3206(18)
N1 C17 1.3967(19)
N1 B1 1.557(2)
F2 B1 1.366(2)
F1 B1 1.357(2)
O1 C6 1.366(2)
O1 C1 1.406(2)
O2 C3 1.3575(19)
O2 C2 1.4153(19)
O3 C9 1.3225(17)
O3 B1 1.451(2)
O4 C11 1.3431(18)
O4 C12 1.3932(17)
C1 H1A 0.9600
C1 H1B 0.9600
C1 H1C 0.9600
C2 H2A 0.9600
C2 H2B 0.9600
C2 H2C 0.9600
C15 C16 1.378(2)
C15 C14 1.386(3)
C15 H15 0.9300
C14 C13 1.381(2)
C14 H14 0.9300
C6 C7 1.376(2)
C6 C5 1.385(2)
C16 C17 1.385(2)
C16 H16 0.9300
C5 C4 1.381(2)
C5 H5 0.9300
C13 C12 1.369(2)
C13 H13 0.9300
C10 C9 1.354(2)
C10 C11 1.398(2)
C10 H10 0.9300
C9 C8 1.476(2)
C17 C12 1.378(2)
C4 C3 1.383(2)
C4 H4 0.9300
C7 C8 1.388(2)
C7 H7 0.9300
C8 C3 1.409(2)
